data_7712802
loop_
_publ_author_name
'Katzenmayer, Markus'
'Kracht, Felix'
'Maichle-Moessmer, Caecilia'
'Anwander, Reiner'

_publ_section_title
;
 Potential precursors for terminal ytterbium(II) imide complexes bearing
 the tris(3-tert-butyl-5-methylpyrazolyl)hydroborato ligand
;
_journal_name_full 'Dalton Transactions'
_journal_paper_doi 10.1039/D3DT00861D
_journal_year 2023
_chemical_formula_sum 'C50.5 H85 B2 Eu N12'
_chemical_formula_weight 1033.88
_chemical_properties_physical Air-sensitive,Moisture-sensitive
_space_group_crystal_system monoclinic
_space_group_IT_number 14
_space_group_name_Hall '-P 2yn'
_space_group_name_H-M_alt 'P 1 21/n 1'
_atom_sites_solution_hydrogens mixed
_audit_creation_method SHELXL-2018/3
_audit_update_record
;
2023-03-14 deposited with the CCDC.	2023-04-18 downloaded from the CCDC.
;
_cell_angle_alpha 90
_cell_angle_beta 92.761(12)
_cell_angle_gamma 90
_cell_formula_units_Z 4
_cell_length_a 12.110(9)
_cell_length_b 25.76(2)
_cell_length_c 17.757(12)
_cell_measurement_reflns_used 590
_cell_measurement_temperature 100(2)
_cell_measurement_theta_max 21.88
_cell_measurement_theta_min 1.398
_cell_volume 5533(7)
_computing_cell_refinement 'SAINT V8.40B (Bruker Nano, Inc., 2019)'
_computing_data_collection 'APEX3 v2019.11-0'
_computing_data_reduction 'SAINT V8.40B (Bruker Nano, Inc., 2019)'
_computing_structure_refinement 'SHELXL-2018/3 (Sheldrick, 2018)'
_computing_structure_solution 'SHELXT 2018/2 (Sheldrick, 2018)'
_diffrn_ambient_temperature 100(2)
_diffrn_measured_fraction_theta_full 1.000
_diffrn_measured_fraction_theta_max 0.991
_diffrn_measurement_device_type 'Bruker APEX II DUO'
_diffrn_measurement_method 'omega scans'
_diffrn_radiation_type MoK\a
_diffrn_radiation_wavelength 0.71073
_diffrn_reflns_av_R_equivalents 0.1374
_diffrn_reflns_av_unetI/netI 0.0918
_diffrn_reflns_Laue_measured_fraction_full 1.000
_diffrn_reflns_Laue_measured_fraction_max 0.991
_diffrn_reflns_limit_h_max 16
_diffrn_reflns_limit_h_min -16
_diffrn_reflns_limit_k_max 34
_diffrn_reflns_limit_k_min -34
_diffrn_reflns_limit_l_max 23
_diffrn_reflns_limit_l_min -23
_diffrn_reflns_number 82682
_diffrn_reflns_point_group_measured_fraction_full 1.000
_diffrn_reflns_point_group_measured_fraction_max 0.991
_diffrn_reflns_theta_full 25.242
_diffrn_reflns_theta_max 28.386
_diffrn_reflns_theta_min 1.394
_diffrn_source 'ImuS-focus sealed tube'
_exptl_absorpt_coefficient_mu 1.177
_exptl_absorpt_correction_type multi-scan
_exptl_absorpt_process_details 'sadabs V2012/1 (Bruker AXS Inc.)'
_exptl_crystal_colour yellow
_exptl_crystal_density_diffrn 1.241
_exptl_crystal_description plate
_exptl_crystal_F_000 2180
_exptl_crystal_size_max 0.321
_exptl_crystal_size_mid 0.129
_exptl_crystal_size_min 0.047
_exptl_transmission_factor_max 0.7457
_exptl_transmission_factor_min 0.5296
_refine_diff_density_max 2.165
_refine_diff_density_min -1.188
_refine_diff_density_rms 0.117
_refine_ls_extinction_method none
_refine_ls_goodness_of_fit_ref 1.010
_refine_ls_hydrogen_treatment mixed
_refine_ls_matrix_type full
_refine_ls_number_parameters 646
_refine_ls_number_reflns 13753
_refine_ls_number_restraints 66
_refine_ls_restrained_S_all 1.009
_refine_ls_R_factor_all 0.0961
_refine_ls_R_factor_gt 0.0498
_refine_ls_shift/su_max 0.001
_refine_ls_shift/su_mean 0.000
_refine_ls_structure_factor_coef Fsqd
_refine_ls_weighting_details 'w=1/[\s^2^(Fo^2^)+(0.0470P)^2^+2.0693P] where P=(Fo^2^+2Fc^2^)/3'
_refine_ls_weighting_scheme calc
_refine_ls_wR_factor_gt 0.1008
_refine_ls_wR_factor_ref 0.1195
_reflns_Friedel_coverage 0.000
_reflns_number_gt 8930
_reflns_number_total 13753
_reflns_threshold_expression 'I > 2\s(I)'
_cod_data_source_file d3dt00861d2.cif
_cod_data_source_block 5_mo_MK162_2_0m_a
_cod_original_cell_volume 5534(7)
_cod_original_sg_symbol_H-M 'P 21/n'
_cod_original_formula_sum 'C50.50 H85 B2 Eu N12'
_cod_database_code 7712802
_shelx_shelxl_version_number 2018/3
_shelx_space_group_comment
;
The symmetry employed for this shelxl refinement is uniquely defined
by the following loop, which should always be used as a source of
symmetry information in preference to the above space-group names.
They are only intended as comments.
;
_shelx_estimated_absorpt_t_min 0.704
_shelx_estimated_absorpt_t_max 0.947

loop_
_space_group_symop_operation_xyz
'x, y, z'
'-x+1/2, y+1/2, -z+1/2'
'-x, -y, -z'
'x-1/2, -y-1/2, z-1/2'

loop_
_atom_site_label
_atom_site_type_symbol
_atom_site_fract_x
_atom_site_fract_y
_atom_site_fract_z
_atom_site_U_iso_or_equiv
_atom_site_adp_type
_atom_site_occupancy
_atom_site_site_symmetry_order
_atom_site_calc_flag
_atom_site_refinement_flags_posn
_atom_site_refinement_flags_adp
_atom_site_refinement_flags_occupancy
_atom_site_disorder_assembly
_atom_site_disorder_group
C1 C 0.1476(3) 0.40729(16) 0.0880(2) 0.0240(9) Uani 1 1 d . . . . .
C2 C 0.1801(4) 0.40949(19) 0.0133(2) 0.0317(10) Uani 1 1 d . . . . .
H2 H 0.153687 0.432847 -0.024890 0.038 Uiso 1 1 calc R U . . .
C3 C 0.2574(4) 0.37134(19) 0.0063(2) 0.0299(10) Uani 1 1 d . . . . .
C4 C 0.0551(4) 0.43723(17) 0.1224(2) 0.0276(10) Uani 1 1 d . . . . .
C5 C -0.0551(4) 0.41551(19) 0.0886(3) 0.0343(11) Uani 1 1 d . . . . .
H5A H -0.057454 0.419404 0.033685 0.051 Uiso 1 1 calc R U . . .
H5B H -0.116721 0.434643 0.109219 0.051 Uiso 1 1 calc R U . . .
H5C H -0.061058 0.378671 0.101564 0.051 Uiso 1 1 calc R U . . .
C6 C 0.0570(4) 0.43067(19) 0.2077(2) 0.0345(11) Uani 1 1 d . . . . .
H6A H 0.046796 0.393965 0.220018 0.052 Uiso 1 1 calc R U . . .
H6B H -0.002698 0.451176 0.228188 0.052 Uiso 1 1 calc R U . . .
H6C H 0.128290 0.442661 0.229705 0.052 Uiso 1 1 calc R U . . .
C7 C 0.0634(4) 0.49491(18) 0.1030(3) 0.0402(12) Uani 1 1 d . . . . .
H7A H 0.063078 0.499113 0.048166 0.060 Uiso 1 1 calc R U . . .
H7B H 0.132245 0.509087 0.125889 0.060 Uiso 1 1 calc R U . . .
H7C H 0.000284 0.513476 0.122642 0.060 Uiso 1 1 calc R U . . .
C8 C 0.3188(4) 0.3557(2) -0.0621(3) 0.0445(13) Uani 1 1 d . . . . .
H8A H 0.303557 0.380791 -0.102688 0.067 Uiso 1 1 calc R U . . .
H8B H 0.294275 0.321111 -0.078802 0.067 Uiso 1 1 calc R U . . .
H8C H 0.398333 0.354931 -0.049113 0.067 Uiso 1 1 calc R U . . .
C9 C 0.5751(3) 0.33001(17) 0.2112(2) 0.0261(9) Uani 1 1 d . . . . .
C10 C 0.6284(4) 0.30112(19) 0.1569(2) 0.0317(11) Uani 1 1 d . . . . .
H10 H 0.705523 0.294753 0.155307 0.038 Uiso 1 1 calc R U . . .
C11 C 0.5477(3) 0.28392(17) 0.1068(2) 0.0270(10) Uani 1 1 d . . . . .
C12 C 0.6299(3) 0.35812(18) 0.2778(2) 0.0291(10) Uani 1 1 d . . . . .
C13 C 0.6968(4) 0.4040(2) 0.2473(3) 0.0427(13) Uani 1 1 d . . . . .
H13A H 0.753969 0.390652 0.215188 0.064 Uiso 1 1 calc R U . . .
H13B H 0.731608 0.423303 0.289593 0.064 Uiso 1 1 calc R U . . .
H13C H 0.647092 0.427029 0.217691 0.064 Uiso 1 1 calc R U . . .
C14 C 0.7091(4) 0.3216(2) 0.3215(3) 0.0450(13) Uani 1 1 d . . . . .
H14A H 0.763666 0.307971 0.287618 0.068 Uiso 1 1 calc R U . . .
H14B H 0.667291 0.292765 0.342119 0.068 Uiso 1 1 calc R U . . .
H14C H 0.747200 0.340668 0.362879 0.068 Uiso 1 1 calc R U . . .
C15 C 0.5454(4) 0.37924(19) 0.3315(3) 0.0324(11) Uani 1 1 d . . . . .
H15A H 0.496437 0.403998 0.304517 0.049 Uiso 1 1 calc R U . . .
H15B H 0.584171 0.396757 0.374033 0.049 Uiso 1 1 calc R U . . .
H15C H 0.501485 0.350479 0.350303 0.049 Uiso 1 1 calc R U . . .
C16 C 0.5614(4) 0.2505(2) 0.0381(3) 0.0405(12) Uani 1 1 d . . . . .
H16A H 0.526024 0.267435 -0.006210 0.061 Uiso 1 1 calc R U . . .
H16B H 0.526691 0.216608 0.045620 0.061 Uiso 1 1 calc R U . . .
H16C H 0.640240 0.245635 0.030228 0.061 Uiso 1 1 calc R U . . .
C17 C 0.1273(3) 0.23047(16) 0.2022(2) 0.0243(9) Uani 1 1 d . . . . .
C18 C 0.1461(4) 0.19037(17) 0.1518(2) 0.0266(10) Uani 1 1 d . . . . .
H18 H 0.109744 0.157698 0.148949 0.032 Uiso 1 1 calc R U . . .
C19 C 0.2279(4) 0.20770(17) 0.1070(2) 0.0265(10) Uani 1 1 d . . . . .
C20 C 0.0341(4) 0.23390(17) 0.2555(2) 0.0280(10) Uani 1 1 d . . . . .
C21 C -0.0743(4) 0.2398(2) 0.2070(3) 0.0431(13) Uani 1 1 d . . . . .
H21A H -0.074188 0.273150 0.180467 0.065 Uiso 1 1 calc R U . . .
H21B H -0.137335 0.238482 0.239565 0.065 Uiso 1 1 calc R U . . .
H21C H -0.080358 0.211492 0.170145 0.065 Uiso 1 1 calc R U . . .
C22 C 0.0277(5) 0.18403(19) 0.3021(3) 0.0443(13) Uani 1 1 d . . . . .
H22A H 0.012803 0.154475 0.268409 0.066 Uiso 1 1 calc R U . . .
H22B H -0.032011 0.187155 0.337239 0.066 Uiso 1 1 calc R U . . .
H22C H 0.098041 0.178577 0.330606 0.066 Uiso 1 1 calc R U . . .
C23 C 0.0464(4) 0.28077(18) 0.3087(3) 0.0315(10) Uani 1 1 d . . . . .
H23A H 0.049316 0.312722 0.278865 0.047 Uiso 1 1 calc R U . . .
H23B H 0.114669 0.277298 0.340164 0.047 Uiso 1 1 calc R U . . .
H23C H -0.017011 0.282206 0.340878 0.047 Uiso 1 1 calc R U . . .
C24 C 0.2747(4) 0.18007(19) 0.0414(3) 0.0392(12) Uani 1 1 d . . . . .
H24A H 0.238362 0.146284 0.034611 0.059 Uiso 1 1 calc R U . . .
H24B H 0.354273 0.174942 0.051030 0.059 Uiso 1 1 calc R U . . .
H24C H 0.261892 0.200934 -0.004350 0.059 Uiso 1 1 calc R U . . .
C25 C 0.3365(3) 0.49619(17) 0.3143(2) 0.0243(9) Uani 1 1 d . . . . .
C26 C 0.3192(4) 0.52551(17) 0.3797(2) 0.0294(10) Uani 1 1 d . . . . .
H26 H 0.334908 0.561309 0.387267 0.035 Uiso 1 1 calc R U . . .
C27 C 0.2749(4) 0.49199(17) 0.4303(2) 0.0274(10) Uani 1 1 d . . . . .
C28 C 0.3846(3) 0.51563(17) 0.2422(2) 0.0258(9) Uani 1 1 d . . . . .
C29 C 0.3838(4) 0.47359(17) 0.1811(2) 0.0296(10) Uani 1 1 d . . . . .
H29A H 0.307789 0.461666 0.170361 0.044 Uiso 1 1 calc R U . . .
H29B H 0.429656 0.444286 0.198751 0.044 Uiso 1 1 calc R U . . .
H29C H 0.413314 0.487947 0.135082 0.044 Uiso 1 1 calc R U . . .
C30 C 0.5044(4) 0.53325(19) 0.2609(3) 0.0341(11) Uani 1 1 d . . . . .
H30A H 0.536969 0.546117 0.214960 0.051 Uiso 1 1 calc R U . . .
H30B H 0.547846 0.503805 0.280883 0.051 Uiso 1 1 calc R U . . .
H30C H 0.504631 0.561020 0.298569 0.051 Uiso 1 1 calc R U . . .
C31 C 0.3160(4) 0.56225(17) 0.2134(3) 0.0332(11) Uani 1 1 d . . . . .
H31A H 0.345866 0.575198 0.166595 0.050 Uiso 1 1 calc R U . . .
H31B H 0.319294 0.589813 0.251425 0.050 Uiso 1 1 calc R U . . .
H31C H 0.239003 0.551506 0.203600 0.050 Uiso 1 1 calc R U . . .
C32 C 0.2419(4) 0.50368(17) 0.5090(2) 0.0293(10) Uani 1 1 d . . . . .
H32A H 0.256373 0.540333 0.520456 0.044 Uiso 1 1 calc R U . . .
H32B H 0.284861 0.481874 0.544894 0.044 Uiso 1 1 calc R U . . .
H32C H 0.162957 0.496450 0.512973 0.044 Uiso 1 1 calc R U . . .
C33 C 0.3905(4) 0.27480(17) 0.4303(2) 0.0263(9) Uani 1 1 d . . . . .
C34 C 0.4481(4) 0.30244(18) 0.4872(2) 0.0291(10) Uani 1 1 d . . . . .
H34 H 0.508729 0.290192 0.518253 0.035 Uiso 1 1 calc R U . . .
C35 C 0.4004(3) 0.35080(18) 0.4898(2) 0.0274(9) Uani 1 1 d . . . . .
C36 C 0.4078(4) 0.21927(18) 0.4051(3) 0.0320(11) Uani 1 1 d . . . . .
C37 C 0.3942(5) 0.2148(2) 0.3191(3) 0.0482(14) Uani 1 1 d . . . . .
H37A H 0.448617 0.237105 0.295901 0.072 Uiso 1 1 calc R U . . .
H37B H 0.319495 0.225788 0.302432 0.072 Uiso 1 1 calc R U . . .
H37C H 0.405773 0.178704 0.304052 0.072 Uiso 1 1 calc R U . . .
C38 C 0.5219(4) 0.1999(2) 0.4317(3) 0.0469(14) Uani 1 1 d . . . . .
H38A H 0.530634 0.163677 0.416288 0.070 Uiso 1 1 calc R U . . .
H38B H 0.529960 0.202338 0.486805 0.070 Uiso 1 1 calc R U . . .
H38C H 0.578659 0.221251 0.409229 0.070 Uiso 1 1 calc R U . . .
C39 C 0.3191(5) 0.1853(2) 0.4405(3) 0.0503(14) Uani 1 1 d . . . . .
H39A H 0.245532 0.198870 0.425919 0.075 Uiso 1 1 calc R U . . .
H39B H 0.329959 0.186013 0.495526 0.075 Uiso 1 1 calc R U . . .
H39C H 0.325478 0.149552 0.422478 0.075 Uiso 1 1 calc R U . . .
C40 C 0.4330(4) 0.39692(18) 0.5370(3) 0.0341(11) Uani 1 1 d . . . . .
H40A H 0.438133 0.427549 0.504665 0.051 Uiso 1 1 calc R U . . .
H40B H 0.504899 0.390450 0.563043 0.051 Uiso 1 1 calc R U . . .
H40C H 0.377322 0.402975 0.574327 0.051 Uiso 1 1 calc R U . . .
C41 C 0.0891(3) 0.40132(16) 0.5991(2) 0.0235(9) Uani 1 1 d . . . . .
C42 C -0.0016(3) 0.41684(17) 0.5514(2) 0.0260(9) Uani 1 1 d . . . . .
H42 H -0.072389 0.428021 0.565695 0.031 Uiso 1 1 calc R U . . .
C43 C 0.0353(3) 0.41215(17) 0.4795(2) 0.0252(9) Uani 1 1 d . . . . .
C44 C 0.0981(4) 0.40007(18) 0.6853(2) 0.0295(10) Uani 1 1 d . . . . .
C45 C 0.1819(5) 0.4416(3) 0.7133(3) 0.0551(16) Uani 1 1 d . . . . .
H45A H 0.254064 0.434372 0.692825 0.083 Uiso 1 1 calc R U . . .
H45B H 0.188819 0.440902 0.768509 0.083 Uiso 1 1 calc R U . . .
H45C H 0.156247 0.475936 0.696401 0.083 Uiso 1 1 calc R U . . .
C46 C 0.1369(5) 0.3463(2) 0.7107(3) 0.0483(14) Uani 1 1 d . . . . .
H46A H 0.080855 0.320467 0.695161 0.072 Uiso 1 1 calc R U . . .
H46B H 0.148279 0.345747 0.765695 0.072 Uiso 1 1 calc R U . . .
H46C H 0.206618 0.337962 0.687516 0.072 Uiso 1 1 calc R U . . .
C47 C -0.0137(4) 0.4120(2) 0.7166(3) 0.0356(11) Uani 1 1 d . . . . .
H47A H -0.036677 0.447160 0.701498 0.053 Uiso 1 1 calc R U . . .
H47B H -0.008087 0.409789 0.771743 0.053 Uiso 1 1 calc R U . . .
H47C H -0.068452 0.386913 0.696754 0.053 Uiso 1 1 calc R U . . .
C48 C -0.0223(4) 0.4229(2) 0.4043(2) 0.0351(11) Uani 1 1 d . . . . .
H48A H 0.011423 0.453203 0.381210 0.053 Uiso 1 1 calc R U . . .
H48B H -0.100753 0.429856 0.411225 0.053 Uiso 1 1 calc R U . . .
H48C H -0.015253 0.392675 0.371369 0.053 Uiso 1 1 calc R U . . .
B1 B 0.3337(4) 0.2945(2) 0.0888(3) 0.0271(11) Uani 1 1 d . . . . .
H1 H 0.348(3) 0.2774(15) 0.031(2) 0.020(11) Uiso 1 1 d . . . . .
B2 B 0.2206(4) 0.39077(19) 0.4207(3) 0.0204(10) Uani 1 1 d . . . . .
H2B H 0.168(3) 0.3754(14) 0.368(2) 0.016(10) Uiso 1 1 d . . . . .
Eu1 Eu 0.28426(2) 0.35087(2) 0.26196(2) 0.02146(7) Uani 1 1 d . . . . .
N1 N 0.2718(3) 0.34720(14) 0.07368(18) 0.0235(7) Uani 1 1 d . . . . .
N2 N 0.2042(3) 0.37009(14) 0.12522(19) 0.0242(8) Uani 1 1 d . . . . .
N3 N 0.4493(3) 0.30176(14) 0.12925(19) 0.0244(8) Uani 1 1 d . . . . .
N4 N 0.4657(3) 0.33047(14) 0.19535(19) 0.0258(8) Uani 1 1 d . . . . .
N5 N 0.2587(3) 0.25596(14) 0.13065(18) 0.0234(8) Uani 1 1 d . . . . .
N6 N 0.1959(3) 0.27022(13) 0.19071(19) 0.0227(8) Uani 1 1 d . . . . .
N7 N 0.2655(3) 0.44475(13) 0.39685(18) 0.0228(7) Uani 1 1 d . . . . .
N8 N 0.3032(3) 0.44687(14) 0.32459(18) 0.0223(7) Uani 1 1 d . . . . .
N9 N 0.3150(3) 0.35165(13) 0.43707(18) 0.0210(7) Uani 1 1 d . . . . .
N10 N 0.3110(3) 0.30453(14) 0.39865(19) 0.0249(8) Uani 1 1 d . . . . .
N11 N 0.1418(3) 0.39556(13) 0.48530(18) 0.0221(7) Uani 1 1 d . . . . .
N12 N 0.1764(3) 0.38888(14) 0.55947(19) 0.0238(8) Uani 1 1 d . . . . .
C60 C 0.3918(13) 0.5850(6) -0.0253(11) 0.052(3) Uani 0.456(9) 1 d . U P A 1
H60A H 0.446678 0.599518 -0.058107 0.077 Uiso 0.456(9) 1 calc R U P A 1
H60B H 0.408587 0.596102 0.026806 0.077 Uiso 0.456(9) 1 calc R U P A 1
H60C H 0.317947 0.597261 -0.041800 0.077 Uiso 0.456(9) 1 calc R U P A 1
C61 C 0.3951(9) 0.5246(5) -0.0295(6) 0.041(2) Uani 0.456(9) 1 d . U P A 1
H61A H 0.333457 0.510670 -0.000908 0.049 Uiso 0.456(9) 1 calc R U P A 1
H61B H 0.381817 0.514118 -0.082814 0.049 Uiso 0.456(9) 1 calc R U P A 1
C60A C 0.3694(12) 0.5603(6) -0.0268(8) 0.057(3) Uani 0.544(9) 1 d . U P A 2
H60D H 0.358218 0.551384 -0.080316 0.086 Uiso 0.544(9) 1 calc R U P A 2
H60E H 0.363326 0.597945 -0.020595 0.086 Uiso 0.544(9) 1 calc R U P A 2
H60F H 0.313140 0.542962 0.002048 0.086 Uiso 0.544(9) 1 calc R U P A 2
C61A C 0.4882(8) 0.5418(4) 0.0028(6) 0.045(2) Uani 0.544(9) 1 d . U P A 2
H61C H 0.544272 0.558953 -0.027420 0.054 Uiso 0.544(9) 1 calc R U P A 2
H61D H 0.500728 0.553189 0.055733 0.08(4) Uiso 0.544(9) 1 calc R . P A 2
C62 C 0.500000 0.500000 0.000000 0.0316(14) Uani 1 2 d S U P . .

loop_
_atom_site_aniso_label
_atom_site_aniso_U_11
_atom_site_aniso_U_22
_atom_site_aniso_U_33
_atom_site_aniso_U_23
_atom_site_aniso_U_13
_atom_site_aniso_U_12
C1 0.029(2) 0.025(2) 0.018(2) -0.0007(17) -0.0053(17) -0.0042(19)
C2 0.035(2) 0.040(3) 0.020(2) 0.009(2) -0.0031(19) 0.001(2)
C3 0.031(2) 0.041(3) 0.018(2) 0.0026(19) 0.0008(19) -0.001(2)
C4 0.032(2) 0.031(2) 0.019(2) -0.0007(18) -0.0056(18) 0.0034(19)
C5 0.029(2) 0.045(3) 0.029(3) 0.000(2) 0.002(2) 0.005(2)
C6 0.039(3) 0.046(3) 0.018(2) -0.002(2) -0.006(2) 0.014(2)
C7 0.053(3) 0.032(3) 0.035(3) -0.001(2) -0.014(2) 0.002(2)
C8 0.047(3) 0.065(4) 0.022(2) 0.011(3) 0.012(2) 0.018(3)
C9 0.021(2) 0.034(2) 0.024(2) 0.0048(19) 0.0037(18) 0.0013(18)
C10 0.025(2) 0.046(3) 0.025(2) -0.002(2) 0.0069(19) 0.004(2)
C11 0.024(2) 0.034(2) 0.023(2) -0.0011(19) 0.0045(18) 0.0034(19)
C12 0.023(2) 0.043(3) 0.022(2) -0.001(2) 0.0022(17) 0.003(2)
C13 0.033(3) 0.056(3) 0.039(3) -0.007(3) 0.002(2) -0.011(2)
C14 0.039(3) 0.066(4) 0.029(3) -0.002(3) -0.009(2) 0.019(3)
C15 0.030(2) 0.045(3) 0.022(2) -0.002(2) 0.0017(19) 0.002(2)
C16 0.035(3) 0.047(3) 0.040(3) -0.013(2) 0.010(2) 0.007(2)
C17 0.026(2) 0.024(2) 0.022(2) 0.0027(18) 0.0020(18) -0.0018(18)
C18 0.033(2) 0.024(2) 0.023(2) -0.0040(18) 0.0011(19) -0.0026(19)
C19 0.031(2) 0.030(2) 0.018(2) -0.0017(18) -0.0014(18) 0.0028(19)
C20 0.029(2) 0.031(2) 0.025(2) -0.0041(19) 0.0063(19) -0.0034(19)
C21 0.026(2) 0.059(3) 0.044(3) -0.015(3) 0.000(2) 0.003(2)
C22 0.059(3) 0.037(3) 0.039(3) 0.001(2) 0.024(3) -0.005(3)
C23 0.032(2) 0.037(3) 0.026(2) -0.007(2) 0.008(2) -0.002(2)
C24 0.046(3) 0.035(3) 0.038(3) -0.009(2) 0.013(2) 0.000(2)
C25 0.025(2) 0.030(2) 0.017(2) -0.0010(18) -0.0002(17) -0.0009(19)
C26 0.039(3) 0.026(2) 0.023(2) -0.0045(19) 0.005(2) -0.005(2)
C27 0.027(2) 0.030(2) 0.025(2) -0.0065(19) 0.0004(19) -0.0010(19)
C28 0.028(2) 0.028(2) 0.022(2) -0.0009(18) 0.0052(18) -0.0001(19)
C29 0.036(3) 0.032(3) 0.020(2) -0.0003(19) 0.0056(19) -0.004(2)
C30 0.034(3) 0.042(3) 0.026(2) -0.002(2) 0.005(2) -0.006(2)
C31 0.038(3) 0.033(3) 0.029(2) 0.000(2) 0.003(2) -0.003(2)
C32 0.041(3) 0.030(2) 0.017(2) -0.0052(18) 0.0038(19) -0.002(2)
C33 0.028(2) 0.030(2) 0.020(2) 0.0040(18) 0.0020(18) 0.0086(19)
C34 0.030(2) 0.038(3) 0.019(2) 0.0011(19) -0.0018(18) 0.007(2)
C35 0.026(2) 0.039(2) 0.017(2) 0.001(2) -0.0009(17) 0.004(2)
C36 0.037(3) 0.034(3) 0.025(2) 0.000(2) 0.001(2) 0.013(2)
C37 0.074(4) 0.036(3) 0.034(3) -0.005(2) -0.005(3) 0.025(3)
C38 0.049(3) 0.046(3) 0.045(3) 0.005(3) -0.001(3) 0.021(3)
C39 0.052(3) 0.037(3) 0.062(4) 0.005(3) 0.005(3) 0.009(3)
C40 0.030(2) 0.043(3) 0.028(3) -0.011(2) -0.008(2) 0.006(2)
C41 0.030(2) 0.026(2) 0.015(2) 0.0005(17) 0.0024(17) -0.0019(18)
C42 0.023(2) 0.036(3) 0.020(2) -0.0050(19) 0.0035(17) 0.0025(19)
C43 0.024(2) 0.033(2) 0.019(2) -0.0025(18) 0.0025(17) 0.0019(19)
C44 0.035(2) 0.038(3) 0.015(2) -0.0001(19) 0.0049(18) -0.002(2)
C45 0.058(3) 0.089(5) 0.017(2) -0.011(3) -0.002(2) -0.023(3)
C46 0.067(4) 0.058(3) 0.021(2) 0.011(2) 0.010(2) 0.023(3)
C47 0.044(3) 0.044(3) 0.019(2) 0.003(2) 0.009(2) 0.005(2)
C48 0.031(2) 0.055(3) 0.019(2) -0.006(2) -0.0030(19) 0.013(2)
B1 0.026(3) 0.038(3) 0.018(2) 0.000(2) 0.004(2) -0.001(2)
B2 0.021(2) 0.027(3) 0.013(2) -0.0009(19) 0.0009(18) 0.003(2)
Eu1 0.02426(11) 0.02703(11) 0.01312(10) -0.00121(10) 0.00126(7) 0.00112(11)
N1 0.0265(18) 0.0305(19) 0.0135(16) 0.0007(15) 0.0002(14) 0.0015(16)
N2 0.0278(19) 0.0271(19) 0.0178(18) -0.0017(15) 0.0000(15) 0.0023(15)
N3 0.0237(18) 0.034(2) 0.0159(17) -0.0030(15) 0.0031(14) -0.0009(16)
N4 0.0253(19) 0.035(2) 0.0175(18) -0.0032(15) 0.0019(15) -0.0010(16)
N5 0.0266(18) 0.030(2) 0.0133(17) -0.0019(15) 0.0014(14) 0.0023(16)
N6 0.0255(18) 0.0273(19) 0.0156(17) -0.0017(14) 0.0049(14) -0.0001(15)
N7 0.0275(18) 0.0260(19) 0.0153(17) -0.0006(15) 0.0044(14) 0.0004(16)
N8 0.0242(18) 0.0301(19) 0.0130(16) -0.0002(15) 0.0045(14) 0.0009(16)
N9 0.0224(16) 0.0237(17) 0.0169(16) -0.0007(15) 0.0006(13) 0.0018(16)
N10 0.0292(19) 0.029(2) 0.0170(18) -0.0003(15) 0.0026(15) 0.0017(16)
N11 0.0252(18) 0.0270(19) 0.0139(17) 0.0000(14) -0.0021(14) -0.0001(15)
N12 0.0263(18) 0.032(2) 0.0136(17) 0.0002(15) -0.0003(14) 0.0003(16)
C60 0.054(7) 0.066(5) 0.034(6) 0.003(6) -0.004(6) -0.016(5)
C61 0.032(3) 0.066(5) 0.024(4) 0.007(4) -0.001(3) -0.010(4)
C60A 0.055(5) 0.081(9) 0.037(5) 0.006(7) 0.004(4) 0.003(6)
C61A 0.047(4) 0.066(4) 0.024(4) 0.005(4) 0.008(3) -0.010(3)
C62 0.024(3) 0.062(4) 0.008(2) 0.006(3) 0.004(2) -0.013(3)

loop_
_atom_type_symbol
_atom_type_description
_atom_type_scat_dispersion_real
_atom_type_scat_dispersion_imag
_atom_type_scat_source
C C 0.0033 0.0016 'International Tables Vol C Tables 4.2.6.8 and 6.1.1.4'
H H 0.0000 0.0000 'International Tables Vol C Tables 4.2.6.8 and 6.1.1.4'
B B 0.0013 0.0007 'International Tables Vol C Tables 4.2.6.8 and 6.1.1.4'
Eu Eu -0.1578 3.6682 'International Tables Vol C Tables 4.2.6.8 and 6.1.1.4'
N N 0.0061 0.0033 'International Tables Vol C Tables 4.2.6.8 and 6.1.1.4'

loop_
_geom_angle_atom_site_label_1
_geom_angle_atom_site_label_2
_geom_angle_atom_site_label_3
_geom_angle
_geom_angle_site_symmetry_1
_geom_angle_site_symmetry_3
_geom_angle_publ_flag
N2 C1 C2 109.7(4) . . ?
N2 C1 C4 122.6(4) . . ?
C2 C1 C4 127.4(4) . . ?
C3 C2 C1 106.3(4) . . ?
N1 C3 C2 108.1(4) . . ?
N1 C3 C8 122.8(4) . . ?
C2 C3 C8 129.1(4) . . ?
C1 C4 C6 111.6(4) . . ?
C1 C4 C7 110.3(4) . . ?
C6 C4 C7 109.4(4) . . ?
C1 C4 C5 107.6(3) . . ?
C6 C4 C5 108.5(4) . . ?
C7 C4 C5 109.3(4) . . ?
N4 C9 C10 110.1(4) . . ?
N4 C9 C12 123.5(4) . . ?
C10 C9 C12 126.4(4) . . ?
C11 C10 C9 106.4(4) . . ?
N3 C11 C10 108.1(4) . . ?
N3 C11 C16 124.3(4) . . ?
C10 C11 C16 127.6(4) . . ?
C9 C12 C14 110.1(4) . . ?
C9 C12 C15 112.0(4) . . ?
C14 C12 C15 108.9(4) . . ?
C9 C12 C13 108.0(4) . . ?
C14 C12 C13 108.8(4) . . ?
C15 C12 C13 108.9(4) . . ?
N6 C17 C18 110.3(4) . . ?
N6 C17 C20 122.6(4) . . ?
C18 C17 C20 126.6(4) . . ?
C19 C18 C17 106.0(4) . . ?
N5 C19 C18 108.2(4) . . ?
N5 C19 C24 124.5(4) . . ?
C18 C19 C24 127.2(4) . . ?
C17 C20 C22 110.4(4) . . ?
C17 C20 C23 112.2(4) . . ?
C22 C20 C23 109.4(4) . . ?
C17 C20 C21 107.4(4) . . ?
C22 C20 C21 108.7(4) . . ?
C23 C20 C21 108.7(4) . . ?
N8 C25 C26 109.6(4) . . ?
N8 C25 C28 123.7(4) . . ?
C26 C25 C28 126.6(4) . . ?
C27 C26 C25 106.3(4) . . ?
N7 C27 C26 107.8(4) . . ?
N7 C27 C32 124.5(4) . . ?
C26 C27 C32 127.7(4) . . ?
C25 C28 C29 112.0(4) . . ?
C25 C28 C31 108.5(3) . . ?
C29 C28 C31 109.4(4) . . ?
C25 C28 C30 108.2(4) . . ?
C29 C28 C30 109.5(4) . . ?
C31 C28 C30 109.3(4) . . ?
N10 C33 C34 109.7(4) . . ?
N10 C33 C36 121.7(4) . . ?
C34 C33 C36 128.5(4) . . ?
C35 C34 C33 106.9(4) . . ?
N9 C35 C34 107.3(4) . . ?
N9 C35 C40 122.9(4) . . ?
C34 C35 C40 129.7(4) . . ?
C33 C36 C38 110.7(4) . . ?
C33 C36 C37 110.7(4) . . ?
C38 C36 C37 109.7(4) . . ?
C33 C36 C39 107.8(4) . . ?
C38 C36 C39 109.1(4) . . ?
C37 C36 C39 108.6(5) . . ?
N12 C41 C42 111.3(4) . . ?
N12 C41 C44 120.1(4) . . ?
C42 C41 C44 128.5(4) . . ?
C43 C42 C41 104.7(4) . . ?
N11 C43 C42 107.9(4) . . ?
N11 C43 C48 121.6(4) . . ?
C42 C43 C48 130.5(4) . . ?
C47 C44 C46 110.1(4) . . ?
C47 C44 C41 109.9(4) . . ?
C46 C44 C41 108.7(4) . . ?
C47 C44 C45 109.0(4) . . ?
C46 C44 C45 110.3(4) . . ?
C41 C44 C45 108.8(4) . . ?
N3 B1 N5 112.9(4) . . ?
N3 B1 N1 112.8(4) . . ?
N5 B1 N1 110.4(3) . . ?
N11 B2 N9 113.2(3) . . ?
N11 B2 N7 111.7(3) . . ?
N9 B2 N7 111.7(3) . . ?
N11 B2 Eu1 152.8(3) . . ?
N9 B2 Eu1 75.1(2) . . ?
N7 B2 Eu1 86.8(2) . . ?
N4 Eu1 N2 84.25(12) . . ?
N4 Eu1 N6 87.39(11) . . ?
N2 Eu1 N6 65.15(11) . . ?
N4 Eu1 N10 104.55(11) . . ?
N2 Eu1 N10 159.53(11) . . ?
N6 Eu1 N10 96.38(11) . . ?
N4 Eu1 N8 108.29(11) . . ?
N2 Eu1 N8 103.16(11) . . ?
N6 Eu1 N8 159.96(10) . . ?
N10 Eu1 N8 91.74(11) . . ?
N4 Eu1 N9 113.13(10) . . ?
N2 Eu1 N9 161.08(10) . . ?
N6 Eu1 N9 120.75(10) . . ?
N10 Eu1 N9 26.51(10) . . ?
N8 Eu1 N9 65.27(10) . . ?
N4 Eu1 B2 136.57(11) . . ?
N2 Eu1 B2 132.57(12) . . ?
N6 Eu1 B2 125.44(11) . . ?
N10 Eu1 B2 50.39(12) . . ?
N8 Eu1 B2 49.63(11) . . ?
N9 Eu1 B2 28.57(10) . . ?
C3 N1 N2 109.4(3) . . ?
C3 N1 B1 126.2(4) . . ?
N2 N1 B1 123.2(3) . . ?
C1 N2 N1 106.5(3) . . ?
C1 N2 Eu1 138.9(3) . . ?
N1 N2 Eu1 109.1(2) . . ?
C11 N3 N4 109.7(3) . . ?
C11 N3 B1 127.5(4) . . ?
N4 N3 B1 122.8(3) . . ?
C9 N4 N3 105.8(3) . . ?
C9 N4 Eu1 139.0(3) . . ?
N3 N4 Eu1 113.7(2) . . ?
C19 N5 N6 109.1(3) . . ?
C19 N5 B1 126.4(4) . . ?
N6 N5 B1 123.4(3) . . ?
C17 N6 N5 106.3(3) . . ?
C17 N6 Eu1 140.4(3) . . ?
N5 N6 Eu1 110.7(2) . . ?
C27 N7 N8 110.2(3) . . ?
C27 N7 B2 134.8(3) . . ?
N8 N7 B2 115.0(3) . . ?
C25 N8 N7 106.1(3) . . ?
C25 N8 Eu1 145.3(3) . . ?
N7 N8 Eu1 108.6(2) . . ?
C35 N9 N10 109.3(3) . . ?
C35 N9 B2 132.2(4) . . ?
N10 N9 B2 118.1(3) . . ?
C35 N9 Eu1 137.5(3) . . ?
N10 N9 Eu1 60.35(19) . . ?
B2 N9 Eu1 76.3(2) . . ?
C33 N10 N9 106.7(3) . . ?
C33 N10 Eu1 133.1(3) . . ?
N9 N10 Eu1 93.1(2) . . ?
C43 N11 N12 110.9(3) . . ?
C43 N11 B2 126.3(3) . . ?
N12 N11 B2 122.4(3) . . ?
C41 N12 N11 105.2(3) . . ?
C62 C61 C60 115.5(9) . . ?
C62 C61A C60A 113.8(10) . . ?
C61A C62 C61A 180.0 . 3_665 ?
C61 C62 C61 180.0 . 3_665 ?

loop_
_geom_bond_atom_site_label_1
_geom_bond_atom_site_label_2
_geom_bond_distance
_geom_bond_site_symmetry_2
_geom_bond_publ_flag
C1 N2 1.334(5) . ?
C1 C2 1.404(6) . ?
C1 C4 1.513(6) . ?
C2 C3 1.367(6) . ?
C3 N1 1.352(5) . ?
C3 C8 1.509(6) . ?
C4 C6 1.524(6) . ?
C4 C7 1.529(6) . ?
C4 C5 1.541(6) . ?
C9 N4 1.341(5) . ?
C9 C10 1.400(6) . ?
C9 C12 1.512(6) . ?
C10 C11 1.364(6) . ?
C11 N3 1.354(5) . ?
C11 C16 1.509(6) . ?
C12 C14 1.528(6) . ?
C12 C15 1.533(6) . ?
C12 C13 1.544(7) . ?
C17 N6 1.341(5) . ?
C17 C18 1.393(6) . ?
C17 C20 1.510(6) . ?
C18 C19 1.375(6) . ?
C19 N5 1.359(5) . ?
C19 C24 1.499(6) . ?
C20 C22 1.533(6) . ?
C20 C23 1.536(6) . ?
C20 C21 1.542(6) . ?
C25 N8 1.348(5) . ?
C25 C26 1.409(6) . ?
C25 C28 1.517(6) . ?
C26 C27 1.373(6) . ?
C27 N7 1.357(5) . ?
C27 C32 1.502(6) . ?
C28 C29 1.533(6) . ?
C28 C31 1.534(6) . ?
C28 C30 1.541(6) . ?
C33 N10 1.333(5) . ?
C33 C34 1.396(6) . ?
C33 C36 1.516(6) . ?
C34 C35 1.375(6) . ?
C35 N9 1.362(5) . ?
C35 C40 1.496(6) . ?
C36 C38 1.523(7) . ?
C36 C37 1.533(7) . ?
C36 C39 1.542(7) . ?
C41 N12 1.337(5) . ?
C41 C42 1.413(6) . ?
C41 C44 1.529(6) . ?
C42 C43 1.378(6) . ?
C43 N11 1.358(5) . ?
C43 C48 1.502(6) . ?
C44 C47 1.520(6) . ?
C44 C46 1.525(7) . ?
C44 C45 1.541(7) . ?
B1 N3 1.554(6) . ?
B1 N5 1.558(6) . ?
B1 N1 1.568(6) . ?
B2 N11 1.532(5) . ?
B2 N9 1.541(6) . ?
B2 N7 1.559(6) . ?
B2 Eu1 3.131(5) . ?
Eu1 N4 2.599(4) . ?
Eu1 N2 2.618(4) . ?
Eu1 N6 2.633(4) . ?
Eu1 N10 2.710(4) . ?
Eu1 N8 2.717(4) . ?
Eu1 N9 3.114(4) . ?
N1 N2 1.389(5) . ?
N3 N4 1.394(5) . ?
N5 N6 1.388(4) . ?
N7 N8 1.384(4) . ?
N9 N10 1.392(5) . ?
N11 N12 1.374(5) . ?
C60 C61 1.56(2) . ?
C61 C62 1.492(12) . ?
C60A C61A 1.580(17) . ?
C61A C62 1.087(11) . ?
